data_4505750
loop_
_publ_author_name
'Fourmigu\'e, Marc'
'M\'ezi\`ere, C\'ecile'
'Dolou, S\'ebastien'

_publ_section_title
;
 Bifurcated Hydrogen Bonds as a Key Feature in the Solid State
 Organization of Paramagnetic Dithiolene Complexes
;
_journal_issue 5
_journal_name_full 'Crystal Growth &amp; Design'
_journal_page_first 805
_journal_paper_doi 10.1021/cg0340805
_journal_volume 3
_journal_year 2003
_chemical_formula_moiety 'C5 H6 N, C8 N4 Ni S4'
_chemical_formula_sum 'C13 H6 N5 Ni S4'
_chemical_formula_weight 419.18
_chemical_name_common 'PyH, Ni(mnt)2'
_chemical_name_systematic
;
 ?
;
_space_group_IT_number 14
_symmetry_cell_setting monoclinic
_symmetry_space_group_name_Hall '-P 2ybc'
_symmetry_space_group_name_H-M 'P 1 21/c 1'
_atom_sites_solution_hydrogens geom
_atom_sites_solution_primary direct
_atom_sites_solution_secondary difmap
_audit_creation_method SHELXL-97
_cell_angle_alpha 90.00
_cell_angle_beta 118.047(10)
_cell_angle_gamma 90.00
_cell_formula_units_Z 4
_cell_length_a 16.5462(15)
_cell_length_b 6.3851(3)
_cell_length_c 17.4351(16)
_cell_measurement_reflns_used 6589
_cell_measurement_temperature 293(2)
_cell_measurement_theta_max 25.75
_cell_measurement_theta_min 2.35
_cell_volume 1625.7(3)
_computing_cell_refinement 'CELL, Stoe-IPDS'
_computing_data_collection 'EXPOSE, Stoe-IPDS'
_computing_data_reduction 'INTEGRATE, Stoe-IPDS'
_computing_structure_refinement 'SHELXL-97 (Sheldrick, 1997)'
_computing_structure_solution 'SHELXS-97, Stoe-IPDS'
_diffrn_ambient_temperature 293(2)
_diffrn_detector_area_resol_mean 6.66
_diffrn_measured_fraction_theta_full 0.967
_diffrn_measured_fraction_theta_max 0.967
_diffrn_measurement_device_type Stoe-IPDS
_diffrn_measurement_method 'oscillation, phi incr. 1.3 deg.'
_diffrn_radiation_monochromator graphite
_diffrn_radiation_source 'fine-focus sealed tube'
_diffrn_radiation_type MoK\a
_diffrn_radiation_wavelength 0.71073
_diffrn_reflns_av_R_equivalents 0.0538
_diffrn_reflns_av_sigmaI/netI 0.0538
_diffrn_reflns_limit_h_max 20
_diffrn_reflns_limit_h_min -20
_diffrn_reflns_limit_k_max 7
_diffrn_reflns_limit_k_min -7
_diffrn_reflns_limit_l_max 21
_diffrn_reflns_limit_l_min -21
_diffrn_reflns_number 12093
_diffrn_reflns_theta_full 25.76
_diffrn_reflns_theta_max 25.76
_diffrn_reflns_theta_min 2.34
_exptl_absorpt_coefficient_mu 1.710
_exptl_absorpt_correction_T_max 0.8672
_exptl_absorpt_correction_T_min 0.7559
_exptl_absorpt_correction_type multi-scan
_exptl_absorpt_process_details
;
[c.f. r.h. blessing, acta cryst. (1995), a51, 33-38]
;
_exptl_crystal_colour black
_exptl_crystal_density_diffrn 1.713
_exptl_crystal_density_method 'not measured'
_exptl_crystal_description plate
_exptl_crystal_F_000 844
_exptl_crystal_size_max 0.30
_exptl_crystal_size_mid 0.15
_exptl_crystal_size_min 0.015
_refine_diff_density_max 0.524
_refine_diff_density_min -0.269
_refine_diff_density_rms 0.074
_refine_ls_extinction_method none
_refine_ls_goodness_of_fit_ref 0.893
_refine_ls_hydrogen_treatment constr
_refine_ls_matrix_type full
_refine_ls_number_parameters 208
_refine_ls_number_reflns 3013
_refine_ls_number_restraints 0
_refine_ls_restrained_S_all 0.893
_refine_ls_R_factor_all 0.0589
_refine_ls_R_factor_gt 0.0337
_refine_ls_shift/su_max 0.002
_refine_ls_shift/su_mean 0.000
_refine_ls_structure_factor_coef Fsqd
_refine_ls_weighting_details 'calc w=1/[\s^2^(Fo^2^)+(0.0328P)^2^+0.0000P] where P=(Fo^2^+2Fc^2^)/3'
_refine_ls_weighting_scheme calc
_refine_ls_wR_factor_gt 0.0642
_refine_ls_wR_factor_ref 0.0687
_reflns_number_gt 2040
_reflns_number_total 3013
_reflns_threshold_expression >2sigma(I)
_cod_data_source_file cg0340805si20030519_093723.cif
_cod_data_source_block mf279a
_cod_original_cell_volume 1625.7(2)
_cod_original_sg_symbol_H-M P2(1)/c
_cod_database_code 4505750

loop_
_symmetry_equiv_pos_as_xyz
'x, y, z'
'-x, y+1/2, -z+1/2'
'-x, -y, -z'
'x, -y-1/2, z-1/2'

loop_
_atom_site_label
_atom_site_type_symbol
_atom_site_fract_x
_atom_site_fract_y
_atom_site_fract_z
_atom_site_U_iso_or_equiv
_atom_site_adp_type
_atom_site_occupancy
_atom_site_symmetry_multiplicity
_atom_site_calc_flag
_atom_site_refinement_flags
Ni1 Ni 0.37044(3) 0.48842(6) -0.00091(3) 0.03418(12) Uani 1 1 d .
S1 S 0.45276(6) 0.76672(11) 0.04084(6) 0.0415(2) Uani 1 1 d .
S2 S 0.45325(6) 0.33042(11) 0.11976(6) 0.0446(2) Uani 1 1 d .
S3 S 0.29228(6) 0.64116(12) -0.12378(6) 0.0436(2) Uani 1 1 d .
S4 S 0.28577(6) 0.21334(11) -0.04214(5) 0.0417(2) Uani 1 1 d .
N1 N 0.6634(2) 0.9623(4) 0.2362(2) 0.0573(9) Uani 1 1 d .
N2 N 0.6647(2) 0.4066(5) 0.3281(2) 0.0609(9) Uani 1 1 d .
N3 N 0.0995(2) 0.5430(5) -0.3435(2) 0.0648(10) Uani 1 1 d .
N4 N 0.0816(2) -0.0038(5) -0.2272(2) 0.0766(12) Uani 1 1 d .
C1 C 0.5353(2) 0.7036(4) 0.1433(2) 0.0343(7) Uani 1 1 d .
C2 C 0.5355(2) 0.5095(4) 0.1776(2) 0.0360(7) Uani 1 1 d .
C3 C 0.6054(2) 0.8514(5) 0.1932(2) 0.0408(8) Uani 1 1 d .
C4 C 0.6066(2) 0.4534(5) 0.2618(2) 0.0413(8) Uani 1 1 d .
C5 C 0.2100(2) 0.4597(4) -0.1833(2) 0.0375(8) Uani 1 1 d .
C6 C 0.2067(2) 0.2727(4) -0.1468(2) 0.0367(8) Uani 1 1 d .
C7 C 0.1477(2) 0.5083(5) -0.2721(2) 0.0454(9) Uani 1 1 d .
C8 C 0.1374(3) 0.1190(5) -0.1929(2) 0.0494(10) Uani 1 1 d .
N5 N 0.1993(2) 0.5775(4) 0.0802(2) 0.0520(8) Uani 1 1 d .
H5 H 0.2441 0.6236 0.1275 0.062 Uiso 1 1 calc R
C9 C 0.1680(3) 0.6956(5) 0.0093(3) 0.0543(10) Uani 1 1 d .
H9 H 0.1943 0.8254 0.0111 0.065 Uiso 1 1 calc R
C10 C 0.1642(3) 0.3912(6) 0.0809(3) 0.0567(10) Uani 1 1 d .
H10 H 0.1875 0.3130 0.1318 0.068 Uiso 1 1 calc R
C11 C 0.0938(3) 0.3153(5) 0.0068(3) 0.0557(10) Uani 1 1 d .
H11 H 0.0694 0.1839 0.0066 0.067 Uiso 1 1 calc R
C12 C 0.0592(2) 0.4321(5) -0.0672(2) 0.0519(10) Uani 1 1 d .
H12 H 0.0104 0.3821 -0.1179 0.062 Uiso 1 1 calc R
C13 C 0.0970(3) 0.6250(6) -0.0661(3) 0.0560(10) Uani 1 1 d .
H13 H 0.0744 0.7061 -0.1163 0.067 Uiso 1 1 calc R

loop_
_atom_site_aniso_label
_atom_site_aniso_U_11
_atom_site_aniso_U_22
_atom_site_aniso_U_33
_atom_site_aniso_U_23
_atom_site_aniso_U_13
_atom_site_aniso_U_12
Ni1 0.0355(2) 0.03003(19) 0.0336(2) 0.00208(16) 0.01341(17) 0.00075(16)
S1 0.0447(5) 0.0305(4) 0.0397(5) 0.0049(3) 0.0119(4) -0.0008(3)
S2 0.0466(5) 0.0334(4) 0.0408(5) 0.0074(3) 0.0098(4) -0.0044(3)
S3 0.0480(5) 0.0374(4) 0.0389(5) 0.0075(3) 0.0150(4) -0.0004(4)
S4 0.0441(5) 0.0318(4) 0.0378(5) 0.0037(3) 0.0098(4) -0.0020(3)
N1 0.063(2) 0.0473(17) 0.0462(19) -0.0039(15) 0.0127(17) -0.0109(16)
N2 0.065(2) 0.0563(17) 0.0445(19) 0.0027(16) 0.0116(18) 0.0156(16)
N3 0.073(2) 0.0615(19) 0.0433(19) 0.0016(15) 0.0130(18) 0.0151(16)
N4 0.073(2) 0.0552(19) 0.065(2) -0.0046(17) 0.002(2) -0.0137(18)
C1 0.0342(17) 0.0301(14) 0.0394(18) -0.0021(13) 0.0179(15) 0.0014(12)
C2 0.0356(17) 0.0341(15) 0.0346(16) 0.0018(13) 0.0134(14) 0.0046(13)
C3 0.048(2) 0.0319(16) 0.040(2) 0.0028(14) 0.0188(17) 0.0024(15)
C4 0.047(2) 0.0313(16) 0.043(2) -0.0014(14) 0.0186(19) 0.0030(14)
C5 0.0406(18) 0.0361(16) 0.0345(17) -0.0004(13) 0.0167(15) 0.0068(13)
C6 0.0380(18) 0.0350(15) 0.0326(17) -0.0019(13) 0.0128(15) 0.0009(13)
C7 0.051(2) 0.0427(18) 0.037(2) -0.0002(15) 0.0163(18) 0.0119(16)
C8 0.052(2) 0.0419(19) 0.040(2) 0.0027(16) 0.0102(18) 0.0055(17)
N5 0.0497(18) 0.0551(17) 0.0413(17) -0.0133(14) 0.0132(15) -0.0062(14)
C9 0.056(2) 0.0424(18) 0.063(3) -0.0076(18) 0.027(2) -0.0068(16)
C10 0.057(2) 0.060(2) 0.049(2) 0.0084(18) 0.021(2) -0.0010(19)
C11 0.052(2) 0.0471(19) 0.061(3) -0.0005(18) 0.021(2) -0.0075(17)
C12 0.040(2) 0.059(2) 0.046(2) -0.0080(17) 0.0119(18) -0.0033(16)
C13 0.056(2) 0.057(2) 0.057(2) 0.0147(19) 0.029(2) 0.0120(18)

loop_
_atom_type_symbol
_atom_type_description
_atom_type_scat_dispersion_real
_atom_type_scat_dispersion_imag
_atom_type_scat_source
C C 0.0033 0.0016 'International Tables Vol C Tables 4.2.6.8 and 6.1.1.4'
H H 0.0000 0.0000 'International Tables Vol C Tables 4.2.6.8 and 6.1.1.4'
N N 0.0061 0.0033 'International Tables Vol C Tables 4.2.6.8 and 6.1.1.4'
Ni Ni 0.3393 1.1124 'International Tables Vol C Tables 4.2.6.8 and 6.1.1.4'
S S 0.1246 0.1234 'International Tables Vol C Tables 4.2.6.8 and 6.1.1.4'

loop_
_geom_angle_atom_site_label_1
_geom_angle_atom_site_label_2
_geom_angle_atom_site_label_3
_geom_angle
S3 Ni1 S1 87.18(4)
S3 Ni1 S2 177.17(5)
S1 Ni1 S2 92.63(4)
S3 Ni1 S4 92.61(4)
S1 Ni1 S4 178.70(5)
S2 Ni1 S4 87.65(3)
C1 S1 Ni1 103.10(10)
C2 S2 Ni1 103.25(10)
C5 S3 Ni1 103.34(11)
C6 S4 Ni1 103.09(11)
C2 C1 C3 119.7(3)
C2 C1 S1 120.3(2)
C3 C1 S1 120.0(2)
C1 C2 C4 120.3(3)
C1 C2 S2 120.7(2)
C4 C2 S2 118.9(2)
N1 C3 C1 176.6(3)
N2 C4 C2 178.3(4)
C6 C5 C7 121.8(3)
C6 C5 S3 120.2(2)
C7 C5 S3 118.0(2)
C5 C6 C8 122.2(3)
C5 C6 S4 120.8(2)
C8 C6 S4 117.0(2)
N3 C7 C5 178.0(4)
N4 C8 C6 177.6(5)
C10 N5 C9 122.5(3)
N5 C9 C13 119.5(3)
N5 C10 C11 119.7(4)
C10 C11 C12 119.7(3)
C11 C12 C13 119.4(3)
C9 C13 C12 119.2(4)

loop_
_geom_bond_atom_site_label_1
_geom_bond_atom_site_label_2
_geom_bond_distance
Ni1 S3 2.1465(10)
Ni1 S1 2.1472(9)
Ni1 S2 2.1473(10)
Ni1 S4 2.1488(9)
S1 C1 1.710(3)
S2 C2 1.699(3)
S3 C5 1.716(3)
S4 C6 1.714(3)
N1 C3 1.145(4)
N2 C4 1.142(4)
N3 C7 1.140(4)
N4 C8 1.143(4)
C1 C2 1.375(4)
C1 C3 1.429(4)
C2 C4 1.430(4)
C5 C6 1.366(4)
C5 C7 1.434(5)
C6 C8 1.434(5)
N5 C10 1.327(4)
N5 C9 1.327(5)
C9 C13 1.364(5)
C10 C11 1.358(5)
C11 C12 1.361(5)
C12 C13 1.378(5)
